data_2105574
loop_
_publ_author_name
'Valente, E. J.'
'Martin, S. B.'
'Sullivan, L. D.'

_publ_section_title
;
 Pseudoacids. II. 2-Acylbenzoic Acid Derivatives
;
_journal_issue 3
_journal_name_full 'Acta Crystallographica Section B'
_journal_page_first 264
_journal_page_last 276
_journal_paper_doi 10.1107/S0108768197012020
_journal_volume 54
_journal_year 1998
_chemical_formula_sum 'C17 H17 N O2'
_chemical_formula_weight 267.32
_chemical_melting_point 418.05
_chemical_name_systematic
;
 3-hydroxy-3-phenyl-1-isoindolone
;
_space_group_IT_number 19
_symmetry_cell_setting orthorhombic
_symmetry_space_group_name_Hall 'P 2ac 2ab'
_symmetry_space_group_name_H-M 'P 21 21 21'
_audit_creation_method SHELXL
_cell_angle_alpha 90.00
_cell_angle_beta 90.00
_cell_angle_gamma 90.00
_cell_formula_units_Z 4
_cell_length_a 8.662(4)
_cell_length_b 9.551(7)
_cell_length_c 17.649(14)
_cell_measurement_reflns_used 30
_cell_measurement_temperature 294(2)
_cell_measurement_theta_max 17.5
_cell_measurement_theta_min 10
_cell_volume 1460.1(17)
_computing_cell_refinement 'P3 (Siemens Analytical Xray Inst. Inc.)'
_computing_data_collection 'P3 (Siemens Analytical Xray Inst. Inc.)'
_computing_data_reduction 'XDISK (Siemens Analytical Xray Inst. Inc.)'
_computing_molecular_graphics 'XP (Siemens Analytical Xray Inst. Inc.)'
_computing_publication_material 'SHELXL-93 (Sheldrick, 1993)'
_computing_structure_refinement 'SHELXL-93 (Sheldrick, 1993)'
_computing_structure_solution 'SHELXS-86 (Sheldrick, 1990)'
_diffrn_ambient_temperature 294(2)
_diffrn_measurement_device 'scintillation counter, PH analysis'
_diffrn_measurement_method \w
_diffrn_radiation_monochromator graphite
_diffrn_radiation_source 'normal-focus sealed tube'
_diffrn_radiation_type MoK\a
_diffrn_radiation_wavelength 0.71073
_diffrn_reflns_av_R_equivalents 0.0486
_diffrn_reflns_av_sigmaI/netI 0.1809
_diffrn_reflns_limit_h_max 9
_diffrn_reflns_limit_h_min 0
_diffrn_reflns_limit_k_max 10
_diffrn_reflns_limit_k_min 0
_diffrn_reflns_limit_l_max 19
_diffrn_reflns_limit_l_min 0
_diffrn_reflns_number 1704
_diffrn_reflns_theta_max 22.50
_diffrn_reflns_theta_min 2.31
_diffrn_standards_decay_% 0.(4)
_diffrn_standards_interval_count 97
_diffrn_standards_interval_time 90
_diffrn_standards_number 3
_exptl_absorpt_coefficient_mu 0.080
_exptl_absorpt_correction_type none
_exptl_crystal_colour colorless
_exptl_crystal_density_diffrn 1.216
_exptl_crystal_density_meas ?
_exptl_crystal_description needle
_exptl_crystal_F_000 568
_exptl_crystal_size_max 0.25
_exptl_crystal_size_mid 0.10
_exptl_crystal_size_min 0.10
_refine_diff_density_max 0.211
_refine_diff_density_min -0.166
_refine_ls_abs_structure_details 'Flack H D (1983), Acta Cryst. A39, 876-881'
_refine_ls_abs_structure_Flack -0.(7)
_refine_ls_extinction_method none
_refine_ls_goodness_of_fit_all 0.652
_refine_ls_goodness_of_fit_obs 1.211
_refine_ls_hydrogen_treatment 'H atoms fixed, calculated'
_refine_ls_matrix_type full
_refine_ls_number_parameters 182
_refine_ls_number_reflns 1135
_refine_ls_number_restraints 0
_refine_ls_restrained_S_all 0.652
_refine_ls_restrained_S_obs 1.211
_refine_ls_R_factor_all 0.1401
_refine_ls_R_factor_obs 0.0583
_refine_ls_shift/esd_max 0.000
_refine_ls_shift/esd_mean 0.000
_refine_ls_structure_factor_coef Fsqd
_refine_ls_weighting_details 'w = 1/[\s^2^(Fo^2^)+(0.0577P)^2^+0.0000P] where P=(Fo^2^+2Fc^2^)/3'
_refine_ls_weighting_scheme calc
_refine_ls_wR_factor_all 0.1297
_refine_ls_wR_factor_obs 0.1131
_reflns_number_observed 387
_reflns_number_total 1135
_reflns_observed_criterion >2sigma(I)
_cod_data_source_file fr0002.cif
_cod_data_source_block 4
_cod_depositor_comments
;
The following automatic conversions were performed:

'_chemical_melting_point' value '144.9C' was changed to '418.05' - it
was converted from degrees Celsius(C) to Kelvins(K).

Automatic conversion script
Id: cif_fix_values 1891 2012-01-12 08:04:46Z andrius 

The following automatic conversions were performed:

'_exptl_crystal_density_meas' value 'not measured' was changed to '?'
- the value is perceived as not measured.

Automatic conversion script
Id: cif_fix_values 3008 2015-01-20 13:52:24Z robertas 

The following automatic conversions were performed:

'_refine_ls_weighting_scheme' value 'w =
1/[\s^2^(Fo^2^)+(0.0577P)^2^+0.0000P] where P=(Fo^2^+2Fc^2^)/3' was
changed to 'calc'. New tag '_refine_ls_weighting_details' was
created. The value of the new tag was set to 'w =
1/[\s^2^(Fo^2^)+(0.0577P)^2^+0.0000P] where P=(Fo^2^+2Fc^2^)/3'.

Automatic conversion script
Id: cif_fix_values 3143 2015-03-26 13:38:13Z robertas 
;
_cod_database_code 2105574

loop_
_symmetry_equiv_pos_as_xyz
'x, y, z'
'-x+1/2, -y, z+1/2'
'-x, y+1/2, -z+1/2'
'x+1/2, -y+1/2, -z'

loop_
_atom_site_aniso_label
_atom_site_aniso_U_11
_atom_site_aniso_U_22
_atom_site_aniso_U_33
_atom_site_aniso_U_12
_atom_site_aniso_U_13
_atom_site_aniso_U_23
O1 0.047(3) 0.121(6) 0.071(5) 0.001(4) 0.001(4) -0.013(5)
O3 0.029(3) 0.112(6) 0.108(5) -0.006(4) -0.012(4) -0.011(5)
N2 0.039(4) 0.066(6) 0.062(6) 0.003(5) 0.005(4) -0.008(6)
C7A 0.036(6) 0.081(10) 0.054(8) 0.008(6) 0.003(6) -0.006(9)
C7 0.033(6) 0.091(10) 0.101(11) 0.007(7) -0.005(6) -0.002(8)
C6 0.046(6) 0.107(10) 0.117(10) 0.007(7) -0.001(8) 0.010(11)
C5 0.062(7) 0.106(11) 0.080(10) 0.020(9) -0.003(7) 0.023(8)
C4 0.036(6) 0.098(10) 0.098(11) 0.011(7) 0.008(7) 0.001(9)
C3A 0.027(5) 0.087(9) 0.055(7) 0.007(6) -0.001(6) -0.005(8)
C1 0.023(5) 0.088(9) 0.072(8) 0.014(7) 0.012(6) -0.018(10)
C3 0.028(5) 0.101(10) 0.064(8) 0.005(6) 0.007(5) 0.003(8)
C11 0.049(6) 0.071(8) 0.072(7) 0.005(7) 0.003(6) -0.004(6)
C12 0.042(6) 0.090(8) 0.088(8) 0.019(7) 0.012(6) -0.030(7)
C13 0.084(8) 0.094(9) 0.100(8) -0.001(8) -0.009(7) -0.026(8)
C14 0.052(7) 0.105(10) 0.117(10) 0.009(8) 0.014(7) -0.021(9)
C15 0.046(6) 0.130(12) 0.098(9) 0.005(8) 0.005(7) -0.012(8)
C16 0.035(5) 0.093(9) 0.104(9) 0.007(7) -0.001(5) -0.015(8)
C21 0.057(6) 0.083(9) 0.101(8) 0.002(7) -0.002(6) 0.003(7)
C22 0.069(8) 0.125(11) 0.148(12) 0.023(9) -0.002(8) -0.001(10)
C23 0.153(12) 0.114(10) 0.144(11) 0.006(11) -0.036(10) 0.055(9)

loop_
_atom_site_label
_atom_site_fract_x
_atom_site_fract_y
_atom_site_fract_z
_atom_site_U_iso_or_equiv
_atom_site_thermal_displace_type
_atom_site_calc_flag
_atom_site_refinement_flags
_atom_site_occupancy
_atom_site_type_symbol
O1 0.2532(7) 0.7603(8) 0.0769(4) 0.080(2) Uani d . 1 O
O3 -0.0089(5) 0.5682(8) -0.1192(4) 0.083(2) Uani d . 1 O
H3 -0.0761(6) 0.624(5) -0.106(5) 0.100 Uiso calc R 1 H
N2 0.1709(8) 0.6186(10) -0.0196(4) 0.056(2) Uani d . 1 N
C7A 0.2021(10) 0.8443(14) -0.0517(6) 0.057(3) Uani d . 1 C
C7 0.2313(10) 0.9896(15) -0.0500(7) 0.075(3) Uani d . 1 C
H7B 0.2639(10) 1.0342(15) -0.0060(7) 0.090 Uiso calc R 1 H
C6 0.2092(11) 1.0626(13) -0.1168(9) 0.090(4) Uani d . 1 C
H6A 0.2304(11) 1.1580(13) -0.1180(9) 0.108 Uiso calc R 1 H
C5 0.1567(12) 0.9977(16) -0.1814(7) 0.083(3) Uani d . 1 C
H5A 0.1384(12) 1.0502(16) -0.2248(7) 0.099 Uiso calc R 1 H
C4 0.1307(10) 0.8527(15) -0.1821(7) 0.077(3) Uani d . 1 C
H4A 0.0982(10) 0.8073(15) -0.2258(7) 0.093 Uiso calc R 1 H
C3A 0.1551(9) 0.7792(12) -0.1150(7) 0.056(3) Uani d . 1 C
C1 0.2163(10) 0.7438(14) 0.0082(7) 0.061(3) Uani d . 1 C
C3 0.1378(10) 0.6250(13) -0.1028(6) 0.064(3) Uani d . 1 C
C11 0.2521(10) 0.5414(11) -0.1455(6) 0.064(3) Uani d . 1 C
C12 0.2125(10) 0.4459(11) -0.2017(6) 0.073(3) Uani d . 1 C
H12A 0.1082(10) 0.4315(11) -0.2114(6) 0.088 Uiso calc R 1 H
C13 0.3175(13) 0.3717(11) -0.2435(6) 0.093(3) Uani d . 1 C
H13A 0.2846(13) 0.3037(11) -0.2776(6) 0.111 Uiso calc R 1 H
C14 0.4762(12) 0.3997(12) -0.2343(7) 0.091(4) Uani d . 1 C
H14A 0.5503(12) 0.3577(12) -0.2650(7) 0.109 Uiso calc R 1 H
C15 0.5163(11) 0.4926(13) -0.1775(6) 0.092(4) Uani d . 1 C
H15A 0.6207(11) 0.5042(13) -0.1669(6) 0.110 Uiso calc R 1 H
C16 0.4128(9) 0.5683(12) -0.1361(6) 0.078(3) Uani d . 1 C
H16A 0.4466(9) 0.6364(12) -0.1023(6) 0.093 Uiso calc R 1 H
C21 0.1577(11) 0.4891(11) 0.0265(6) 0.080(3) Uani d . 1 C
H21A 0.1066(11) 0.5119(11) 0.0738(6) 0.096 Uiso calc R 1 H
H21B 0.0929(11) 0.4228(11) -0.0003(6) 0.096 Uiso calc R 1 H
C22 0.3073(11) 0.4208(14) 0.0438(6) 0.114(4) Uani d . 1 C
H22A 0.3786(11) 0.4894(14) 0.0643(6) 0.137 Uiso calc R 1 H
H22B 0.3517(11) 0.3832(14) -0.0023(6) 0.137 Uiso calc R 1 H
C23 0.2834(14) 0.3015(11) 0.1019(6) 0.137(5) Uani d . 1 C
H23A 0.3808(14) 0.2579(11) 0.1127(6) 0.164 Uiso calc R 1 H
H23B 0.2138(14) 0.2332(11) 0.0812(6) 0.164 Uiso calc R 1 H
H23C 0.2406(14) 0.3392(11) 0.1477(6) 0.164 Uiso calc R 1 H

loop_
_atom_type_symbol
_atom_type_description
_atom_type_scat_dispersion_real
_atom_type_scat_dispersion_imag
_atom_type_scat_source
C C 0.0033 0.0016 'International Tables Vol C Tables 4.2.6.8 and 6.1.1.4'
H H 0.0000 0.0000 'International Tables Vol C Tables 4.2.6.8 and 6.1.1.4'
N N 0.0061 0.0033 'International Tables Vol C Tables 4.2.6.8 and 6.1.1.4'
O O 0.0106 0.0060 'International Tables Vol C Tables 4.2.6.8 and 6.1.1.4'

loop_
_geom_angle_atom_site_label_1
_geom_angle_atom_site_label_2
_geom_angle_atom_site_label_3
_geom_angle
C1 N2 C21 124.1(9)
C1 N2 C3 112.0(9)
C21 N2 C3 123.9(9)
C3A C7A C7 121.9(12)
C3A C7A C1 109.3(12)
C7 C7A C1 128.9(12)
C6 C7 C7A 116.9(11)
C5 C6 C7 121.7(11)
C6 C5 C4 120.3(12)
C3A C4 C5 117.8(12)
C7A C3A C4 121.3(11)
C7A C3A C3 111.5(12)
C4 C3A C3 127.2(11)
O1 C1 N2 122.2(11)
O1 C1 C7A 130.2(12)
N2 C1 C7A 107.5(10)
O3 C3 C11 106.8(8)
O3 C3 C3A 116.0(9)
C11 C3 C3A 113.0(8)
O3 C3 N2 111.0(8)
C11 C3 N2 110.5(8)
C3A C3 N2 99.4(9)
C12 C11 C16 116.2(9)
C12 C11 C3 123.6(9)
C16 C11 C3 119.8(10)
C13 C12 C11 124.1(9)
C12 C13 C14 119.2(10)
C15 C14 C13 116.8(10)
C16 C15 C14 124.3(10)
C15 C16 C11 119.0(10)
C22 C21 N2 114.4(9)
C21 C22 C23 110.1(9)

loop_
_geom_bond_atom_site_label_1
_geom_bond_atom_site_label_2
_geom_bond_distance
O1 C1 1.264(11)
O3 C3 1.412(10)
N2 C1 1.351(12)
N2 C21 1.485(11)
N2 C3 1.497(11)
C7A C3A 1.342(11)
C7A C7 1.411(12)
C7A C1 1.433(13)
C7 C6 1.382(12)
C6 C5 1.375(12)
C5 C4 1.403(12)
C4 C3A 1.392(12)
C3A C3 1.495(13)
C3 C11 1.479(12)
C11 C12 1.390(11)
C11 C16 1.425(12)
C12 C13 1.370(11)
C13 C14 1.409(13)
C14 C15 1.383(12)
C15 C16 1.364(12)
C21 C22 1.483(11)
C22 C23 1.547(13)

loop_
_geom_torsion_atom_site_label_1
_geom_torsion_atom_site_label_2
_geom_torsion_atom_site_label_3
_geom_torsion_atom_site_label_4
_geom_torsion
C3A C7A C7 C6 0.0(14)
C1 C7A C7 C6 179.5(9)
C7A C7 C6 C5 1.9(15)
C7 C6 C5 C4 -3.0(16)
C6 C5 C4 C3A 2.0(15)
C7 C7A C3A C4 -1.0(14)
C1 C7A C3A C4 179.5(8)
C7 C7A C3A C3 177.9(8)
C1 C7A C3A C3 -1.6(10)
C5 C4 C3A C7A 0.0(14)
C5 C4 C3A C3 -178.7(9)
C21 N2 C1 O1 0.6(13)
C3 N2 C1 O1 -178.4(7)
C21 N2 C1 C7A -175.3(8)
C3 N2 C1 C7A 5.7(9)
C3A C7A C1 O1 -178.1(9)
C7 C7A C1 O1 2.5(16)
C3A C7A C1 N2 -2.5(9)
C7 C7A C1 N2 178.0(9)
C7A C3A C3 O3 123.5(8)
C4 C3A C3 O3 -57.7(12)
C7A C3A C3 C11 -112.6(9)
C4 C3A C3 C11 66.2(12)
C7A C3A C3 N2 4.5(9)
C4 C3A C3 N2 -176.6(8)
C1 N2 C3 O3 -128.8(8)
C21 N2 C3 O3 52.2(12)
C1 N2 C3 C11 112.8(10)
C21 N2 C3 C11 -66.2(11)
C1 N2 C3 C3A -6.2(9)
C21 N2 C3 C3A 174.8(7)
O3 C3 C11 C12 11.6(13)
C3A C3 C11 C12 -117.3(11)
N2 C3 C11 C12 132.4(10)
O3 C3 C11 C16 -175.8(10)
C3A C3 C11 C16 55.4(13)
N2 C3 C11 C16 -54.9(13)
C16 C11 C12 C13 4.5(16)
C3 C11 C12 C13 177.5(11)
C11 C12 C13 C14 -5.1(17)
C12 C13 C14 C15 5.9(18)
C13 C14 C15 C16 -7.1(18)
C14 C15 C16 C11 6.8(18)
C12 C11 C16 C15 -5.1(16)
C3 C11 C16 C15 -178.3(10)
C1 N2 C21 C22 -76.9(12)
C3 N2 C21 C22 102.0(10)
N2 C21 C22 C23 171.2(8)
